data_7715264
loop_
_publ_author_name
'Zhang, Wanqing'
'Chen, Weibin'
'Fu, Fengfu'
'Li, Mei-Jin'

_publ_section_title
;
 Mitochondria-targeted ruthenium(II) complexes for photodynamic therapy
 and GSH detection in living cells.
;
_journal_issue 13
_journal_name_full 'Dalton transactions (Cambridge, England : 2003)'
_journal_page_first 5957
_journal_page_last 5965
_journal_paper_doi 10.1039/d3dt03701k
_journal_volume 53
_journal_year 2024
_chemical_formula_moiety 'C44 H34 N6 O Ru, 2(F6 P), 1.2[H2O]'
_chemical_formula_sum 'C44 H36.4 F12 N6 O2.2 P2 Ru'
_chemical_formula_weight 1075.40
_space_group_crystal_system triclinic
_space_group_IT_number 2
_space_group_name_Hall '-P 1'
_space_group_name_H-M_alt 'P -1'
_atom_sites_solution_hydrogens geom
_atom_sites_solution_primary iterative
_audit_creation_date 2024-01-09
_audit_creation_method
;
Olex2 1.3
(compiled 2020.11.12 svn.r5f609507 for OlexSys, GUI svn.r6408)
;
_audit_update_record
;
2024-01-11 deposited with the CCDC.	2024-01-30 downloaded from the CCDC.
;
_cell_angle_alpha 88.353(5)
_cell_angle_beta 74.769(5)
_cell_angle_gamma 87.246(5)
_cell_formula_units_Z 2
_cell_length_a 9.9020(17)
_cell_length_b 12.910(2)
_cell_length_c 18.288(3)
_cell_measurement_reflns_used 9928
_cell_measurement_temperature 296.15
_cell_measurement_theta_max 24.593
_cell_measurement_theta_min 2.308
_cell_volume 2252.8(6)
_computing_cell_refinement 'SAINT V8.38A (Bruker, 2018)'
_computing_data_reduction 'SAINT V8.38A (Bruker, 2018)'
_computing_molecular_graphics 'Olex2 1.3 (Dolomanov et al., 2009)'
_computing_publication_material 'Olex2 1.3 (Dolomanov et al., 2009)'
_computing_structure_refinement 'SHELXL 2018/3 (Sheldrick, 2015)'
_computing_structure_solution 'olex2.solve 1.3 (Bourhis et al., 2015)'
_diffrn_ambient_temperature 296.15
_diffrn_measured_fraction_theta_full 0.997
_diffrn_measured_fraction_theta_max 0.997
_diffrn_measurement_device_type 'CCD area detector'
_diffrn_measurement_method 'phi and omega scans'
_diffrn_radiation_monochromator graphite
_diffrn_radiation_type MoK\a
_diffrn_radiation_wavelength 0.71073
_diffrn_reflns_av_R_equivalents 0.0577
_diffrn_reflns_av_unetI/netI 0.0384
_diffrn_reflns_Laue_measured_fraction_full 0.997
_diffrn_reflns_Laue_measured_fraction_max 0.997
_diffrn_reflns_limit_h_max 11
_diffrn_reflns_limit_h_min -11
_diffrn_reflns_limit_k_max 15
_diffrn_reflns_limit_k_min -15
_diffrn_reflns_limit_l_max 21
_diffrn_reflns_limit_l_min -21
_diffrn_reflns_number 60521
_diffrn_reflns_point_group_measured_fraction_full 0.997
_diffrn_reflns_point_group_measured_fraction_max 0.997
_diffrn_reflns_theta_full 25.168
_diffrn_reflns_theta_max 25.168
_diffrn_reflns_theta_min 1.941
_diffrn_source_current 1.4
_diffrn_source_power 0.07
_diffrn_source_voltage 50.0
_exptl_absorpt_coefficient_mu 0.515
_exptl_absorpt_correction_T_max 0.7452
_exptl_absorpt_correction_T_min 0.7063
_exptl_absorpt_correction_type multi-scan
_exptl_absorpt_process_details
;
SADABS-2016/2 (Bruker,2016/2) was used for absorption correction.
wR2(int) was 0.1317 before and 0.0615 after correction.
The Ratio of minimum to maximum transmission is 0.9478.
The \l/2 correction factor is Not present.
;
_exptl_crystal_colour 'clear light red'
_exptl_crystal_colour_lustre clear
_exptl_crystal_colour_modifier light
_exptl_crystal_colour_primary red
_exptl_crystal_density_diffrn 1.585
_exptl_crystal_description block
_exptl_crystal_F_000 1084
_exptl_crystal_size_max 0.18
_exptl_crystal_size_mid 0.15
_exptl_crystal_size_min 0.1
_refine_diff_density_max 1.355
_refine_diff_density_min -0.964
_refine_diff_density_rms 0.092
_refine_ls_extinction_coef 0.0033(8)
_refine_ls_extinction_expression Fc^*^=kFc[1+0.001xFc^2^\l^3^/sin(2\q)]^-1/4^
_refine_ls_extinction_method 'SHELXL-2018/3 (Sheldrick 2018)'
_refine_ls_goodness_of_fit_ref 1.141
_refine_ls_hydrogen_treatment constr
_refine_ls_matrix_type full
_refine_ls_number_parameters 597
_refine_ls_number_reflns 8056
_refine_ls_number_restraints 25
_refine_ls_restrained_S_all 1.207
_refine_ls_R_factor_all 0.1112
_refine_ls_R_factor_gt 0.0644
_refine_ls_shift/su_max 0.000
_refine_ls_shift/su_mean 0.000
_refine_ls_structure_factor_coef Fsqd
_refine_ls_weighting_details 'w=1/[\s^2^(Fo^2^)+(0.1023P)^2^+4.3496P] where P=(Fo^2^+2Fc^2^)/3'
_refine_ls_weighting_scheme calc
_refine_ls_wR_factor_gt 0.1667
_refine_ls_wR_factor_ref 0.2204
_reflns_Friedel_coverage 0.000
_reflns_number_gt 5464
_reflns_number_total 8056
_reflns_threshold_expression 'I > 2\s(I)'
_cod_data_source_file d3dt03701k2.cif
_cod_data_source_block ru(bpy)2bpy-nap
_cod_depositor_comments 'Adding full bibliography for 7715263--7715264.cif.'
_cod_original_cell_volume 2252.8(7)
_cod_original_formula_sum 'C44 H36.40 F12 N6 O2.20 P2 Ru'
_cod_database_code 7715264
_shelx_shelxl_version_number 2018/3
_shelx_space_group_comment
;
The symmetry employed for this shelxl refinement is uniquely defined
by the following loop, which should always be used as a source of
symmetry information in preference to the above space-group names.
They are only intended as comments.
;
_olex2_refinement_description
;
1. Fixed Uiso
 At 1.2 times of:
  All C(H) groups
 At 1.5 times of:
  All C(H,H,H) groups
2. Rigid bond restraints
 P2, F2
 with sigma for 1-2 distances of 0.0002 and sigma for 1-3 distances of 0.0001
3. Uiso/Uaniso restraints and constraints
Uanis(O1) \\sim Ueq: with sigma of 0.01 and sigma for terminal atoms of 0.02
Uanis(F12) \\sim Ueq: with sigma of 0.01 and sigma for terminal atoms of 0.02
Uanis(F2) \\sim Ueq: with sigma of 0.001 and sigma for terminal atoms of 0.002
Uanis(F8) \\sim Ueq: with sigma of 0.01 and sigma for terminal atoms of 0.02
4.a Aromatic/amide H refined with riding coordinates:
 C44(H44), C28(H28), C17(H17), C31(H31), C20(H20), C30(H30), C33(H33),
 C42(H42), C25(H25), C18(H18), C32(H32), C19(H19), C11(H11), C14(H14), C41(H41),
  C10(H10), C36(H36), C40(H40), C21(H21), C7(H7), C1(H1), C37(H37), C4(H4),
 C39(H39), C9(H9), C8(H8), C22(H22), C12(H12), C13(H13), C2(H2), C3(H3)
4.b Idealised Me refined as rotating group:
 C24(H24A,H24B,H24C)
;
_smtbx_masks_special_details
;
A solvent mask was calculated and 23 electrons were 
found in a volume of 128\%A^3^ in 1 void per unit cell. 
This is consistent with the presence of 
1.2[H2O] per Asymmetric Unit 
which account for 24 electrons 
per unit cell.
;
_smtbx_masks_void_probe_radius 1.2
_smtbx_masks_void_truncation_radius 1.2
_olex2_submission_special_instructions 'No special instructions were received'

loop_
_space_group_symop_operation_xyz
'x, y, z'
'-x, -y, -z'

loop_
_atom_site_label
_atom_site_type_symbol
_atom_site_fract_x
_atom_site_fract_y
_atom_site_fract_z
_atom_site_U_iso_or_equiv
_atom_site_adp_type
_atom_site_occupancy
_atom_site_site_symmetry_order
_atom_site_calc_flag
_atom_site_refinement_flags_posn
_atom_site_refinement_flags_adp
_atom_site_refinement_flags_occupancy
_atom_site_disorder_assembly
_atom_site_disorder_group
Ru1 Ru 0.62076(5) 0.33954(4) 0.21700(3) 0.0545(2) Uani 1 1 d . . . . .
P2 P 0.2202(2) 0.18179(15) 0.01714(11) 0.0744(5) Uani 1 1 d . U . . .
P1 P 0.1180(4) 0.2841(3) 0.65654(17) 0.1226(11) Uani 1 1 d . . . . .
N5 N 0.4398(5) 0.2681(4) 0.2671(3) 0.0507(11) Uani 1 1 d . . . . .
N3 N 0.7277(5) 0.1982(4) 0.2037(3) 0.0494(11) Uani 1 1 d . . . . .
N4 N 0.6099(5) 0.3539(4) 0.3297(3) 0.0546(12) Uani 1 1 d . . . . .
N6 N 0.6318(5) 0.3092(4) 0.1055(3) 0.0537(12) Uani 1 1 d . . . . .
N2 N 0.7913(6) 0.4294(4) 0.1742(3) 0.0580(12) Uani 1 1 d . . . . .
F3 F 0.1730(7) 0.0660(4) 0.0335(3) 0.1136(18) Uani 1 1 d . . . . .
N1 N 0.5250(6) 0.4854(4) 0.2208(3) 0.0587(13) Uani 1 1 d . . . . .
F1 F 0.2655(6) 0.2973(4) 0.0013(4) 0.1216(18) Uani 1 1 d . . . . .
F5 F 0.0760(6) 0.2160(5) 0.0031(4) 0.137(2) Uani 1 1 d . . . . .
C27 C 0.3989(6) 0.2662(4) 0.3451(3) 0.0518(14) Uani 1 1 d . . . . .
C26 C 0.5000(6) 0.3109(5) 0.3801(3) 0.0535(14) Uani 1 1 d . . . . .
F4 F 0.1545(7) 0.2028(5) 0.1035(3) 0.130(2) Uani 1 1 d . . . . .
O1 O -0.2351(6) 0.1027(6) 0.4241(3) 0.106(2) Uani 1 1 d . U . . .
C16 C 0.7607(6) 0.1582(4) 0.1326(3) 0.0517(14) Uani 1 1 d . . . . .
C15 C 0.7066(7) 0.2219(5) 0.0774(3) 0.0563(14) Uani 1 1 d . . . . .
C44 C -0.1885(7) 0.0901(5) 0.6121(3) 0.0561(14) Uani 1 1 d . . . . .
H44 H -0.094439 0.105152 0.601955 0.067 Uiso 1 1 calc R U . . .
C43 C -0.2633(7) 0.0670(5) 0.6865(4) 0.0569(15) Uani 1 1 d . . . . .
C28 C 0.2706(6) 0.2300(5) 0.3847(3) 0.0581(15) Uani 1 1 d . . . . .
H28 H 0.246774 0.228000 0.437419 0.070 Uiso 1 1 calc R U . . .
C17 C 0.8335(7) 0.0637(5) 0.1167(4) 0.0604(16) Uani 1 1 d . . . . .
H17 H 0.855508 0.037896 0.067878 0.072 Uiso 1 1 calc R U . . .
C31 C 0.3496(7) 0.2325(5) 0.2302(3) 0.0564(15) Uani 1 1 d . . . . .
H31 H 0.376599 0.230997 0.177581 0.068 Uiso 1 1 calc R U . . .
C29 C 0.1772(7) 0.1966(5) 0.3465(3) 0.0562(15) Uani 1 1 d . . . . .
C35 C -0.2522(7) 0.0909(5) 0.5536(4) 0.0617(16) Uani 1 1 d . . . . .
C5 C 0.7619(8) 0.5331(5) 0.1684(4) 0.0647(17) Uani 1 1 d . . . . .
C6 C 0.6126(8) 0.5645(5) 0.1964(3) 0.0627(16) Uani 1 1 d . . . . .
F2 F 0.2800(6) 0.1583(4) -0.0686(3) 0.1185(14) Uani 1 1 d . U . . .
C20 C 0.7679(7) 0.1421(5) 0.2581(3) 0.0586(15) Uani 1 1 d . . . . .
H20 H 0.746475 0.168594 0.306772 0.070 Uiso 1 1 calc R U . . .
C30 C 0.2212(7) 0.1988(5) 0.2672(3) 0.0589(15) Uani 1 1 d . . . . .
H30 H 0.161767 0.176929 0.239466 0.071 Uiso 1 1 calc R U . . .
C33 C -0.0300(7) 0.1501(5) 0.4529(4) 0.0639(16) Uani 1 1 d . . . . .
H33 H 0.013031 0.165326 0.490610 0.077 Uiso 1 1 calc R U . . .
F6 F 0.3613(6) 0.1508(6) 0.0361(5) 0.161(3) Uani 1 1 d . . . . .
C42 C -0.2014(8) 0.0651(5) 0.7482(4) 0.0683(17) Uani 1 1 d . . . . .
H42 H -0.107234 0.079540 0.739044 0.082 Uiso 1 1 calc R U . . .
C25 C 0.4864(7) 0.3135(5) 0.4571(4) 0.0632(16) Uani 1 1 d . . . . .
H25 H 0.409865 0.283254 0.490061 0.076 Uiso 1 1 calc R U . . .
C18 C 0.8733(7) 0.0082(5) 0.1736(4) 0.0668(17) Uani 1 1 d . . . . .
H18 H 0.922521 -0.055260 0.163699 0.080 Uiso 1 1 calc R U . . .
C34 C -0.1754(7) 0.1133(6) 0.4737(4) 0.0674(18) Uani 1 1 d . . . . .
C38 C -0.4071(7) 0.0468(5) 0.7019(4) 0.0660(17) Uani 1 1 d . . . . .
F7 F -0.0289(7) 0.2907(6) 0.6374(6) 0.174(3) Uani 1 1 d . . . . .
C32 C 0.0370(7) 0.1609(6) 0.3817(4) 0.0660(17) Uani 1 1 d . . . . .
H32 H -0.012804 0.142850 0.347734 0.079 Uiso 1 1 calc R U . . .
C19 C 0.8386(7) 0.0483(5) 0.2452(4) 0.0656(17) Uani 1 1 d . . . . .
H19 H 0.863305 0.011785 0.284663 0.079 Uiso 1 1 calc R U . . .
C23 C 0.5824(8) 0.3595(6) 0.4865(4) 0.0735(19) Uani 1 1 d . . . . .
C11 C 0.5767(8) 0.3675(5) 0.0579(4) 0.0719(19) Uani 1 1 d . . . . .
H11 H 0.522845 0.426702 0.076426 0.086 Uiso 1 1 calc R U . . .
C14 C 0.7290(8) 0.1954(6) 0.0030(4) 0.0711(19) Uani 1 1 d . . . . .
H14 H 0.781680 0.135576 -0.015148 0.085 Uiso 1 1 calc R U . . .
C41 C -0.2744(9) 0.0430(6) 0.8193(4) 0.0735(19) Uani 1 1 d . . . . .
H41 H -0.230195 0.040146 0.858391 0.088 Uiso 1 1 calc R U . . .
C10 C 0.3874(8) 0.5087(6) 0.2453(4) 0.0752(19) Uani 1 1 d . . . . .
H10 H 0.327488 0.454432 0.261047 0.090 Uiso 1 1 calc R U . . .
C36 C -0.3948(8) 0.0696(6) 0.5692(4) 0.077(2) Uani 1 1 d . . . . .
H36 H -0.438432 0.069664 0.529990 0.092 Uiso 1 1 calc R U . . .
C40 C -0.4186(9) 0.0241(6) 0.8347(4) 0.079(2) Uani 1 1 d . . . . .
H40 H -0.469393 0.008843 0.883932 0.095 Uiso 1 1 calc R U . . .
C21 C 0.7048(8) 0.3991(6) 0.3580(4) 0.0738(19) Uani 1 1 d . . . . .
H21 H 0.781338 0.428623 0.324484 0.089 Uiso 1 1 calc R U . . .
C7 C 0.5599(10) 0.6669(5) 0.2000(4) 0.083(2) Uani 1 1 d . . . . .
H7 H 0.620378 0.720904 0.184527 0.100 Uiso 1 1 calc R U . . .
C1 C 0.9241(7) 0.3954(6) 0.1492(5) 0.077(2) Uani 1 1 d . . . . .
H1 H 0.945617 0.325007 0.153990 0.093 Uiso 1 1 calc R U . . .
C37 C -0.4691(8) 0.0489(7) 0.6413(4) 0.083(2) Uani 1 1 d . . . . .
H37 H -0.563669 0.035718 0.650726 0.100 Uiso 1 1 calc R U . . .
C4 C 0.8640(10) 0.6016(6) 0.1363(5) 0.090(2) Uani 1 1 d . . . . .
H4 H 0.841373 0.672028 0.132936 0.108 Uiso 1 1 calc R U . . .
C39 C -0.4824(8) 0.0282(6) 0.7781(4) 0.079(2) Uani 1 1 d . . . . .
H39 H -0.578155 0.018575 0.789302 0.095 Uiso 1 1 calc R U . . .
C9 C 0.3295(10) 0.6074(6) 0.2487(4) 0.085(2) Uani 1 1 d . . . . .
H9 H 0.233177 0.619815 0.265580 0.102 Uiso 1 1 calc R U . . .
C8 C 0.4187(10) 0.6877(6) 0.2264(5) 0.086(2) Uani 1 1 d . . . . .
H8 H 0.383143 0.755946 0.229228 0.103 Uiso 1 1 calc R U . . .
C22 C 0.6929(8) 0.4032(7) 0.4339(4) 0.084(2) Uani 1 1 d . . . . .
H22 H 0.760541 0.436088 0.450714 0.101 Uiso 1 1 calc R U . . .
C12 C 0.5958(9) 0.3441(6) -0.0165(4) 0.084(2) Uani 1 1 d . . . . .
H12 H 0.556160 0.386952 -0.047728 0.101 Uiso 1 1 calc R U . . .
C13 C 0.6732(10) 0.2577(6) -0.0445(4) 0.084(2) Uani 1 1 d . . . . .
H13 H 0.688181 0.240902 -0.095172 0.101 Uiso 1 1 calc R U . . .
C24 C 0.5702(9) 0.3624(8) 0.5701(4) 0.094(3) Uani 1 1 d . . . . .
H24A H 0.545974 0.431973 0.587656 0.142 Uiso 1 1 calc R U . . .
H24B H 0.658078 0.340109 0.579496 0.142 Uiso 1 1 calc R U . . .
H24C H 0.498682 0.317107 0.596565 0.142 Uiso 1 1 calc R U . . .
F10 F 0.1820(9) 0.3336(9) 0.5774(4) 0.212(4) Uani 1 1 d . . . . .
F12 F 0.1358(10) 0.1720(7) 0.6272(7) 0.212(4) Uani 1 1 d . U . . .
C2 C 1.0320(9) 0.4603(7) 0.1162(6) 0.103(3) Uani 1 1 d . . . . .
H2 H 1.123792 0.434302 0.099014 0.124 Uiso 1 1 calc R U . . .
C3 C 0.9991(11) 0.5645(8) 0.1096(6) 0.111(3) Uani 1 1 d . . . . .
H3 H 1.068943 0.609699 0.086869 0.133 Uiso 1 1 calc R U . . .
F11 F 0.0819(14) 0.3994(8) 0.6860(6) 0.243(6) Uani 1 1 d . . . . .
F8 F 0.0411(14) 0.2450(9) 0.7361(6) 0.244(5) Uani 1 1 d . U . . .
F9 F 0.2553(12) 0.2842(13) 0.6767(8) 0.293(7) Uani 1 1 d . . . . .

loop_
_atom_site_aniso_label
_atom_site_aniso_U_11
_atom_site_aniso_U_22
_atom_site_aniso_U_33
_atom_site_aniso_U_23
_atom_site_aniso_U_13
_atom_site_aniso_U_12
Ru1 0.0578(3) 0.0523(3) 0.0498(3) -0.0031(2) -0.0075(2) -0.0032(2)
P2 0.0802(13) 0.0689(11) 0.0717(10) 0.0026(9) -0.0162(10) -0.0025(10)
P1 0.120(2) 0.149(3) 0.100(2) -0.0125(18) -0.0194(17) -0.061(2)
N5 0.055(3) 0.053(3) 0.043(2) -0.003(2) -0.010(2) -0.005(2)
N3 0.047(3) 0.054(3) 0.047(3) -0.003(2) -0.011(2) -0.008(2)
N4 0.049(3) 0.058(3) 0.052(3) -0.010(2) -0.002(2) -0.009(2)
N6 0.052(3) 0.053(3) 0.052(3) 0.001(2) -0.007(2) -0.002(2)
N2 0.066(3) 0.051(3) 0.052(3) -0.002(2) -0.007(2) -0.005(2)
F3 0.176(5) 0.078(3) 0.083(3) 0.004(2) -0.026(3) -0.023(3)
N1 0.069(3) 0.054(3) 0.051(3) -0.002(2) -0.010(2) -0.002(3)
F1 0.127(4) 0.082(3) 0.157(5) 0.007(3) -0.037(4) -0.021(3)
F5 0.106(4) 0.169(6) 0.149(5) 0.058(4) -0.059(4) -0.024(4)
C27 0.058(4) 0.050(3) 0.048(3) -0.006(3) -0.014(3) -0.002(3)
C26 0.051(3) 0.060(4) 0.047(3) -0.010(3) -0.009(3) -0.002(3)
F4 0.187(6) 0.131(5) 0.068(3) -0.018(3) -0.027(3) 0.016(4)
O1 0.077(3) 0.181(6) 0.067(3) 0.019(4) -0.027(3) -0.048(4)
C16 0.052(3) 0.052(3) 0.049(3) 0.002(3) -0.009(3) -0.011(3)
C15 0.061(4) 0.053(3) 0.053(3) 0.002(3) -0.011(3) -0.007(3)
C44 0.059(4) 0.053(3) 0.056(3) 0.004(3) -0.013(3) -0.004(3)
C43 0.059(4) 0.054(3) 0.056(4) 0.002(3) -0.012(3) -0.006(3)
C28 0.058(4) 0.071(4) 0.042(3) 0.000(3) -0.006(3) -0.007(3)
C17 0.064(4) 0.059(4) 0.055(3) -0.011(3) -0.011(3) 0.004(3)
C31 0.065(4) 0.060(4) 0.044(3) -0.004(3) -0.013(3) -0.005(3)
C29 0.061(4) 0.058(3) 0.050(3) -0.002(3) -0.014(3) -0.004(3)
C35 0.060(4) 0.070(4) 0.055(4) 0.005(3) -0.013(3) -0.014(3)
C5 0.078(5) 0.058(4) 0.055(4) -0.001(3) -0.009(3) -0.012(3)
C6 0.084(5) 0.056(4) 0.048(3) -0.002(3) -0.018(3) -0.003(3)
F2 0.136(2) 0.121(2) 0.0785(12) -0.0075(16) 0.0071(16) -0.0035(18)
C20 0.065(4) 0.064(4) 0.048(3) 0.000(3) -0.017(3) -0.002(3)
C30 0.063(4) 0.063(4) 0.052(3) -0.002(3) -0.017(3) -0.007(3)
C33 0.059(4) 0.080(4) 0.056(4) -0.001(3) -0.019(3) -0.013(3)
F6 0.095(4) 0.161(6) 0.231(8) 0.059(5) -0.056(5) -0.005(4)
C42 0.076(5) 0.065(4) 0.064(4) -0.005(3) -0.020(4) -0.001(3)
C25 0.058(4) 0.076(4) 0.054(4) -0.007(3) -0.011(3) -0.008(3)
C18 0.066(4) 0.059(4) 0.075(4) -0.003(3) -0.020(3) 0.010(3)
C34 0.058(4) 0.093(5) 0.057(4) 0.004(3) -0.022(3) -0.020(4)
C38 0.068(4) 0.067(4) 0.060(4) 0.004(3) -0.011(3) -0.010(3)
F7 0.110(5) 0.148(6) 0.264(10) -0.060(6) -0.042(5) -0.013(4)
C32 0.060(4) 0.087(5) 0.053(4) -0.003(3) -0.015(3) -0.014(3)
C19 0.067(4) 0.070(4) 0.064(4) 0.009(3) -0.025(3) -0.002(3)
C23 0.071(4) 0.096(5) 0.056(4) -0.017(4) -0.019(3) -0.007(4)
C11 0.090(5) 0.064(4) 0.061(4) 0.007(3) -0.021(4) 0.006(4)
C14 0.092(5) 0.073(4) 0.046(3) -0.006(3) -0.018(3) 0.008(4)
C41 0.093(6) 0.075(5) 0.053(4) 0.000(3) -0.018(4) -0.008(4)
C10 0.073(5) 0.071(4) 0.072(4) -0.001(4) -0.004(4) 0.006(4)
C36 0.067(4) 0.097(5) 0.072(5) 0.020(4) -0.028(4) -0.025(4)
C40 0.094(6) 0.076(5) 0.056(4) 0.009(3) 0.000(4) -0.014(4)
C21 0.066(4) 0.083(5) 0.070(4) -0.011(4) -0.009(3) -0.023(4)
C7 0.129(7) 0.048(4) 0.073(5) -0.002(3) -0.027(5) 0.000(4)
C1 0.057(4) 0.070(4) 0.095(5) -0.015(4) -0.001(4) -0.007(3)
C37 0.056(4) 0.114(6) 0.078(5) 0.021(4) -0.012(4) -0.031(4)
C4 0.101(6) 0.064(5) 0.094(6) 0.008(4) -0.003(5) -0.023(4)
C39 0.076(5) 0.090(5) 0.065(4) 0.005(4) -0.003(4) -0.020(4)
C9 0.103(6) 0.079(5) 0.073(5) -0.012(4) -0.025(4) 0.021(5)
C8 0.118(7) 0.066(5) 0.075(5) -0.019(4) -0.032(5) 0.030(5)
C22 0.081(5) 0.109(6) 0.067(5) -0.023(4) -0.020(4) -0.030(5)
C12 0.109(6) 0.084(5) 0.064(4) 0.015(4) -0.033(4) -0.001(5)
C13 0.123(7) 0.077(5) 0.053(4) -0.004(4) -0.026(4) 0.003(5)
C24 0.093(6) 0.139(8) 0.056(4) -0.013(4) -0.023(4) -0.027(5)
F10 0.162(7) 0.318(13) 0.118(6) 0.017(7) 0.023(5) 0.002(7)
F12 0.199(8) 0.176(7) 0.285(10) -0.091(7) -0.106(7) 0.050(6)
C2 0.070(5) 0.093(6) 0.129(8) -0.017(6) 0.008(5) -0.020(5)
C3 0.108(7) 0.091(7) 0.112(7) 0.001(5) 0.015(6) -0.041(6)
F11 0.351(15) 0.196(9) 0.182(8) -0.060(7) -0.039(9) -0.143(10)
F8 0.308(11) 0.245(10) 0.164(7) 0.021(7) -0.017(8) -0.133(9)
F9 0.179(9) 0.42(2) 0.334(16) 0.027(14) -0.147(10) -0.116(12)

loop_
_atom_type_symbol
_atom_type_description
_atom_type_scat_dispersion_real
_atom_type_scat_dispersion_imag
_atom_type_scat_source
C C 0.0033 0.0016 'International Tables Vol C Tables 4.2.6.8 and 6.1.1.4'
F F 0.0171 0.0103 'International Tables Vol C Tables 4.2.6.8 and 6.1.1.4'
H H 0.0000 0.0000 'International Tables Vol C Tables 4.2.6.8 and 6.1.1.4'
N N 0.0061 0.0033 'International Tables Vol C Tables 4.2.6.8 and 6.1.1.4'
O O 0.0106 0.0060 'International Tables Vol C Tables 4.2.6.8 and 6.1.1.4'
P P 0.1023 0.0942 'International Tables Vol C Tables 4.2.6.8 and 6.1.1.4'
Ru Ru -1.2594 0.8363 'International Tables Vol C Tables 4.2.6.8 and 6.1.1.4'

loop_
_geom_angle_atom_site_label_1
_geom_angle_atom_site_label_2
_geom_angle_atom_site_label_3
_geom_angle
_geom_angle_site_symmetry_1
_geom_angle_site_symmetry_3
_geom_angle_publ_flag
N5 Ru1 N3 89.99(18) . . ?
N5 Ru1 N4 78.22(18) . . ?
N5 Ru1 N6 98.82(19) . . ?
N5 Ru1 N2 172.27(18) . . ?
N5 Ru1 N1 94.2(2) . . ?
N3 Ru1 N6 78.65(18) . . ?
N3 Ru1 N2 97.06(19) . . ?
N3 Ru1 N1 174.77(19) . . ?
N4 Ru1 N3 96.32(19) . . ?
N4 Ru1 N6 174.24(19) . . ?
N4 Ru1 N2 97.8(2) . . ?
N4 Ru1 N1 87.6(2) . . ?
N6 Ru1 N2 85.7(2) . . ?
N6 Ru1 N1 97.54(19) . . ?
N1 Ru1 N2 79.0(2) . . ?
F1 P2 F3 179.4(4) . . ?
F5 P2 F3 91.0(4) . . ?
F5 P2 F1 88.5(3) . . ?
F5 P2 F4 88.1(4) . . ?
F5 P2 F6 176.4(5) . . ?
F4 P2 F3 87.7(3) . . ?
F4 P2 F1 92.0(4) . . ?
F2 P2 F3 90.5(3) . . ?
F2 P2 F1 89.8(3) . . ?
F2 P2 F5 90.3(4) . . ?
F2 P2 F4 177.6(4) . . ?
F2 P2 F6 93.2(4) . . ?
F6 P2 F3 89.9(4) . . ?
F6 P2 F1 90.6(4) . . ?
F6 P2 F4 88.4(4) . . ?
F7 P1 F11 86.2(6) . . ?
F10 P1 F7 88.1(5) . . ?
F10 P1 F11 86.5(6) . . ?
F12 P1 F7 87.3(4) . . ?
F12 P1 F10 94.3(6) . . ?
F12 P1 F11 173.5(6) . . ?
F8 P1 F7 87.4(6) . . ?
F8 P1 F10 173.4(7) . . ?
F8 P1 F12 90.3(6) . . ?
F8 P1 F11 88.4(6) . . ?
F9 P1 F7 176.6(8) . . ?
F9 P1 F10 91.9(7) . . ?
F9 P1 F12 96.1(8) . . ?
F9 P1 F11 90.4(7) . . ?
F9 P1 F8 92.3(8) . . ?
C27 N5 Ru1 116.9(4) . . ?
C31 N5 Ru1 125.3(4) . . ?
C31 N5 C27 117.4(5) . . ?
C16 N3 Ru1 116.2(4) . . ?
C20 N3 Ru1 126.2(4) . . ?
C20 N3 C16 117.6(5) . . ?
C26 N4 Ru1 117.0(4) . . ?
C21 N4 Ru1 125.7(4) . . ?
C21 N4 C26 117.3(5) . . ?
C15 N6 Ru1 115.7(4) . . ?
C11 N6 Ru1 127.2(4) . . ?
C11 N6 C15 117.1(5) . . ?
C5 N2 Ru1 115.6(4) . . ?
C1 N2 Ru1 126.4(5) . . ?
C1 N2 C5 117.9(6) . . ?
C6 N1 Ru1 115.5(4) . . ?
C10 N1 Ru1 126.5(5) . . ?
C10 N1 C6 118.0(6) . . ?
N5 C27 C26 113.7(5) . . ?
N5 C27 C28 121.6(5) . . ?
C28 C27 C26 124.6(5) . . ?
N4 C26 C27 114.0(5) . . ?
N4 C26 C25 121.2(6) . . ?
C25 C26 C27 124.7(6) . . ?
N3 C16 C15 114.0(5) . . ?
N3 C16 C17 121.4(5) . . ?
C17 C16 C15 124.5(5) . . ?
N6 C15 C16 115.1(5) . . ?
N6 C15 C14 121.8(6) . . ?
C14 C15 C16 123.1(6) . . ?
C43 C44 H44 119.5 . . ?
C35 C44 H44 119.5 . . ?
C35 C44 C43 121.0(6) . . ?
C44 C43 C42 122.7(6) . . ?
C44 C43 C38 119.3(6) . . ?
C38 C43 C42 118.0(6) . . ?
C27 C28 H28 119.7 . . ?
C27 C28 C29 120.6(5) . . ?
C29 C28 H28 119.7 . . ?
C16 C17 H17 120.1 . . ?
C18 C17 C16 119.7(6) . . ?
C18 C17 H17 120.1 . . ?
N5 C31 H31 118.7 . . ?
N5 C31 C30 122.6(5) . . ?
C30 C31 H31 118.7 . . ?
C28 C29 C30 116.8(6) . . ?
C28 C29 C32 125.7(6) . . ?
C30 C29 C32 117.4(6) . . ?
C44 C35 C34 122.4(6) . . ?
C44 C35 C36 119.3(6) . . ?
C36 C35 C34 118.2(6) . . ?
N2 C5 C6 114.7(6) . . ?
N2 C5 C4 122.1(7) . . ?
C4 C5 C6 123.2(7) . . ?
N1 C6 C5 115.2(6) . . ?
N1 C6 C7 120.3(7) . . ?
C7 C6 C5 124.5(7) . . ?
N3 C20 H20 118.5 . . ?
N3 C20 C19 123.1(6) . . ?
C19 C20 H20 118.5 . . ?
C31 C30 C29 120.9(6) . . ?
C31 C30 H30 119.5 . . ?
C29 C30 H30 119.5 . . ?
C34 C33 H33 120.1 . . ?
C32 C33 H33 120.1 . . ?
C32 C33 C34 119.8(6) . . ?
C43 C42 H42 119.0 . . ?
C41 C42 C43 122.0(7) . . ?
C41 C42 H42 119.0 . . ?
C26 C25 H25 119.0 . . ?
C23 C25 C26 122.0(6) . . ?
C23 C25 H25 119.0 . . ?
C17 C18 H18 120.7 . . ?
C19 C18 C17 118.7(6) . . ?
C19 C18 H18 120.7 . . ?
O1 C34 C35 118.6(6) . . ?
O1 C34 C33 119.4(6) . . ?
C35 C34 C33 122.0(6) . . ?
C43 C38 C39 118.4(7) . . ?
C37 C38 C43 118.3(6) . . ?
C37 C38 C39 123.2(7) . . ?
C29 C32 H32 114.6 . . ?
C33 C32 C29 130.7(6) . . ?
C33 C32 H32 114.6 . . ?
C20 C19 C18 119.6(6) . . ?
C20 C19 H19 120.2 . . ?
C18 C19 H19 120.2 . . ?
C25 C23 C22 115.6(6) . . ?
C25 C23 C24 122.8(7) . . ?
C22 C23 C24 121.6(7) . . ?
N6 C11 H11 118.4 . . ?
N6 C11 C12 123.2(7) . . ?
C12 C11 H11 118.4 . . ?
C15 C14 H14 120.2 . . ?
C13 C14 C15 119.6(7) . . ?
C13 C14 H14 120.2 . . ?
C42 C41 H41 120.1 . . ?
C42 C41 C40 119.8(7) . . ?
C40 C41 H41 120.1 . . ?
N1 C10 H10 117.9 . . ?
N1 C10 C9 124.1(8) . . ?
C9 C10 H10 117.9 . . ?
C35 C36 H36 119.9 . . ?
C37 C36 C35 120.3(7) . . ?
C37 C36 H36 119.9 . . ?
C41 C40 H40 120.0 . . ?
C39 C40 C41 120.1(7) . . ?
C39 C40 H40 120.0 . . ?
N4 C21 H21 118.8 . . ?
N4 C21 C22 122.5(7) . . ?
C22 C21 H21 118.8 . . ?
C6 C7 H7 120.1 . . ?
C8 C7 C6 119.8(8) . . ?
C8 C7 H7 120.1 . . ?
N2 C1 H1 118.6 . . ?
N2 C1 C2 122.9(7) . . ?
C2 C1 H1 118.6 . . ?
C38 C37 H37 119.1 . . ?
C36 C37 C38 121.7(7) . . ?
C36 C37 H37 119.1 . . ?
C5 C4 H4 120.5 . . ?
C3 C4 C5 118.9(8) . . ?
C3 C4 H4 120.5 . . ?
C38 C39 H39 119.2 . . ?
C40 C39 C38 121.5(7) . . ?
C40 C39 H39 119.2 . . ?
C10 C9 H9 121.1 . . ?
C10 C9 C8 117.8(8) . . ?
C8 C9 H9 121.1 . . ?
C7 C8 C9 119.8(7) . . ?
C7 C8 H8 120.1 . . ?
C9 C8 H8 120.1 . . ?
C23 C22 H22 119.3 . . ?
C21 C22 C23 121.4(7) . . ?
C21 C22 H22 119.3 . . ?
C11 C12 H12 120.4 . . ?
C13 C12 C11 119.3(7) . . ?
C13 C12 H12 120.4 . . ?
C14 C13 H13 120.5 . . ?
C12 C13 C14 119.1(7) . . ?
C12 C13 H13 120.5 . . ?
C23 C24 H24A 109.5 . . ?
C23 C24 H24B 109.5 . . ?
C23 C24 H24C 109.5 . . ?
H24A C24 H24B 109.5 . . ?
H24A C24 H24C 109.5 . . ?
H24B C24 H24C 109.5 . . ?
C1 C2 H2 121.0 . . ?
C3 C2 C1 118.1(8) . . ?
C3 C2 H2 121.0 . . ?
C4 C3 C2 120.1(8) . . ?
C4 C3 H3 119.9 . . ?
C2 C3 H3 119.9 . . ?

loop_
_geom_bond_atom_site_label_1
_geom_bond_atom_site_label_2
_geom_bond_distance
_geom_bond_site_symmetry_2
_geom_bond_publ_flag
Ru1 N5 2.037(5) . ?
Ru1 N3 2.053(5) . ?
Ru1 N4 2.049(5) . ?
Ru1 N6 2.061(5) . ?
Ru1 N2 2.062(5) . ?
Ru1 N1 2.061(5) . ?
P2 F3 1.585(5) . ?
P2 F1 1.575(5) . ?
P2 F5 1.557(6) . ?
P2 F4 1.568(5) . ?
P2 F2 1.557(5) . ?
P2 F6 1.558(6) . ?
P1 F7 1.581(8) . ?
P1 F10 1.552(9) . ?
P1 F12 1.544(9) . ?
P1 F11 1.590(10) . ?
P1 F8 1.537(10) . ?
P1 F9 1.499(10) . ?
N5 C27 1.377(7) . ?
N5 C31 1.355(8) . ?
N3 C16 1.365(7) . ?
N3 C20 1.346(7) . ?
N4 C26 1.358(7) . ?
N4 C21 1.348(8) . ?
N6 C15 1.355(8) . ?
N6 C11 1.340(8) . ?
N2 C5 1.363(8) . ?
N2 C1 1.331(8) . ?
N1 C6 1.361(8) . ?
N1 C10 1.340(9) . ?
C27 C26 1.470(8) . ?
C27 C28 1.382(8) . ?
C26 C25 1.379(8) . ?
O1 C34 1.220(8) . ?
C16 C15 1.475(8) . ?
C16 C17 1.385(8) . ?
C15 C14 1.371(9) . ?
C44 H44 0.9300 . ?
C44 C43 1.400(8) . ?
C44 C35 1.376(9) . ?
C43 C42 1.417(9) . ?
C43 C38 1.412(9) . ?
C28 H28 0.9300 . ?
C28 C29 1.387(9) . ?
C17 H17 0.9300 . ?
C17 C18 1.376(9) . ?
C31 H31 0.9300 . ?
C31 C30 1.359(9) . ?
C29 C30 1.401(8) . ?
C29 C32 1.459(9) . ?
C35 C34 1.486(9) . ?
C35 C36 1.404(9) . ?
C5 C6 1.472(10) . ?
C5 C4 1.376(10) . ?
C6 C7 1.394(9) . ?
C20 H20 0.9300 . ?
C20 C19 1.364(9) . ?
C30 H30 0.9300 . ?
C33 H33 0.9300 . ?
C33 C34 1.487(9) . ?
C33 C32 1.304(9) . ?
C42 H42 0.9300 . ?
C42 C41 1.342(10) . ?
C25 H25 0.9300 . ?
C25 C23 1.374(9) . ?
C18 H18 0.9300 . ?
C18 C19 1.374(9) . ?
C38 C37 1.400(10) . ?
C38 C39 1.417(9) . ?
C32 H32 0.9300 . ?
C19 H19 0.9300 . ?
C23 C22 1.384(10) . ?
C23 C24 1.503(9) . ?
C11 H11 0.9300 . ?
C11 C12 1.364(10) . ?
C14 H14 0.9300 . ?
C14 C13 1.368(10) . ?
C41 H41 0.9300 . ?
C41 C40 1.412(11) . ?
C10 H10 0.9300 . ?
C10 C9 1.368(10) . ?
C36 H36 0.9300 . ?
C36 C37 1.356(10) . ?
C40 H40 0.9300 . ?
C40 C39 1.345(11) . ?
C21 H21 0.9300 . ?
C21 C22 1.365(10) . ?
C7 H7 0.9300 . ?
C7 C8 1.370(12) . ?
C1 H1 0.9300 . ?
C1 C2 1.388(11) . ?
C37 H37 0.9300 . ?
C4 H4 0.9300 . ?
C4 C3 1.366(13) . ?
C39 H39 0.9300 . ?
C9 H9 0.9300 . ?
C9 C8 1.377(12) . ?
C8 H8 0.9300 . ?
C22 H22 0.9300 . ?
C12 H12 0.9300 . ?
C12 C13 1.356(11) . ?
C13 H13 0.9300 . ?
C24 H24A 0.9600 . ?
C24 H24B 0.9600 . ?
C24 H24C 0.9600 . ?
C2 H2 0.9300 . ?
C2 C3 1.378(13) . ?
C3 H3 0.9300 . ?

loop_
_geom_torsion_atom_site_label_1
_geom_torsion_atom_site_label_2
_geom_torsion_atom_site_label_3
_geom_torsion_atom_site_label_4
_geom_torsion
_geom_torsion_site_symmetry_1
_geom_torsion_site_symmetry_2
_geom_torsion_site_symmetry_3
_geom_torsion_site_symmetry_4
_geom_torsion_publ_flag
Ru1 N5 C27 C26 -4.0(6) . . . . ?
Ru1 N5 C27 C28 172.8(5) . . . . ?
Ru1 N5 C31 C30 -170.4(5) . . . . ?
Ru1 N3 C16 C15 -3.0(6) . . . . ?
Ru1 N3 C16 C17 179.5(5) . . . . ?
Ru1 N3 C20 C19 179.9(5) . . . . ?
Ru1 N4 C26 C27 -4.1(7) . . . . ?
Ru1 N4 C26 C25 177.8(5) . . . . ?
Ru1 N4 C21 C22 -178.0(6) . . . . ?
Ru1 N6 C15 C16 4.0(7) . . . . ?
Ru1 N6 C15 C14 -176.4(5) . . . . ?
Ru1 N6 C11 C12 176.3(6) . . . . ?
Ru1 N2 C5 C6 2.0(7) . . . . ?
Ru1 N2 C5 C4 -175.7(6) . . . . ?
Ru1 N2 C1 C2 175.3(7) . . . . ?
Ru1 N1 C6 C5 2.1(7) . . . . ?
Ru1 N1 C6 C7 -176.8(5) . . . . ?
Ru1 N1 C10 C9 178.0(6) . . . . ?
N5 C27 C26 N4 5.2(7) . . . . ?
N5 C27 C26 C25 -176.7(6) . . . . ?
N5 C27 C28 C29 -1.6(9) . . . . ?
N5 C31 C30 C29 -1.9(10) . . . . ?
N3 C16 C15 N6 -0.6(8) . . . . ?
N3 C16 C15 C14 179.7(6) . . . . ?
N3 C16 C17 C18 0.3(9) . . . . ?
N3 C20 C19 C18 0.9(10) . . . . ?
N4 C26 C25 C23 0.1(10) . . . . ?
N4 C21 C22 C23 0.8(13) . . . . ?
N6 C15 C14 C13 -0.8(11) . . . . ?
N6 C11 C12 C13 0.5(13) . . . . ?
N2 C5 C6 N1 -2.7(8) . . . . ?
N2 C5 C6 C7 176.1(6) . . . . ?
N2 C5 C4 C3 -0.1(13) . . . . ?
N2 C1 C2 C3 0.3(14) . . . . ?
N1 C6 C7 C8 -1.8(10) . . . . ?
N1 C10 C9 C8 -0.8(12) . . . . ?
C27 N5 C31 C30 2.1(9) . . . . ?
C27 C26 C25 C23 -177.8(6) . . . . ?
C27 C28 C29 C30 1.8(9) . . . . ?
C27 C28 C29 C32 -177.3(6) . . . . ?
C26 N4 C21 C22 -0.5(11) . . . . ?
C26 C27 C28 C29 174.9(6) . . . . ?
C26 C25 C23 C22 0.3(11) . . . . ?
C26 C25 C23 C24 -179.5(7) . . . . ?
C16 N3 C20 C19 -0.3(9) . . . . ?
C16 C15 C14 C13 178.8(7) . . . . ?
C16 C17 C18 C19 0.2(10) . . . . ?
C15 N6 C11 C12 -1.7(11) . . . . ?
C15 C16 C17 C18 -176.8(6) . . . . ?
C15 C14 C13 C12 -0.5(13) . . . . ?
C44 C43 C42 C41 179.9(6) . . . . ?
C44 C43 C38 C37 1.1(10) . . . . ?
C44 C43 C38 C39 -177.2(6) . . . . ?
C44 C35 C34 O1 172.9(7) . . . . ?
C44 C35 C34 C33 -8.3(11) . . . . ?
C44 C35 C36 C37 0.3(11) . . . . ?
C43 C44 C35 C34 -178.9(6) . . . . ?
C43 C44 C35 C36 0.9(10) . . . . ?
C43 C42 C41 C40 -2.0(11) . . . . ?
C43 C38 C37 C36 0.0(12) . . . . ?
C43 C38 C39 C40 -3.5(11) . . . . ?
C28 C27 C26 N4 -171.5(6) . . . . ?
C28 C27 C26 C25 6.5(10) . . . . ?
C28 C29 C30 C31 -0.1(9) . . . . ?
C28 C29 C32 C33 -1.5(12) . . . . ?
C17 C16 C15 N6 176.7(6) . . . . ?
C17 C16 C15 C14 -3.0(10) . . . . ?
C17 C18 C19 C20 -0.8(10) . . . . ?
C31 N5 C27 C26 -177.2(5) . . . . ?
C31 N5 C27 C28 -0.4(8) . . . . ?
C35 C44 C43 C42 179.8(6) . . . . ?
C35 C44 C43 C38 -1.6(9) . . . . ?
C35 C36 C37 C38 -0.7(13) . . . . ?
C5 N2 C1 C2 -1.6(12) . . . . ?
C5 C6 C7 C8 179.4(7) . . . . ?
C5 C4 C3 C2 -1.2(15) . . . . ?
C6 N1 C10 C9 -1.3(10) . . . . ?
C6 C5 C4 C3 -177.7(8) . . . . ?
C6 C7 C8 C9 -0.4(12) . . . . ?
C20 N3 C16 C15 177.1(5) . . . . ?
C20 N3 C16 C17 -0.3(8) . . . . ?
C30 C29 C32 C33 179.4(7) . . . . ?
C42 C43 C38 C37 179.8(7) . . . . ?
C42 C43 C38 C39 1.5(10) . . . . ?
C42 C41 C40 C39 0.0(12) . . . . ?
C25 C23 C22 C21 -0.7(12) . . . . ?
C34 C35 C36 C37 -179.9(7) . . . . ?
C34 C33 C32 C29 178.9(7) . . . . ?
C38 C43 C42 C41 1.2(10) . . . . ?
C32 C29 C30 C31 179.1(6) . . . . ?
C32 C33 C34 O1 -6.6(11) . . . . ?
C32 C33 C34 C35 174.6(7) . . . . ?
C11 N6 C15 C16 -177.8(6) . . . . ?
C11 N6 C15 C14 1.9(9) . . . . ?
C11 C12 C13 C14 0.7(13) . . . . ?
C41 C40 C39 C38 2.8(12) . . . . ?
C10 N1 C6 C5 -178.5(6) . . . . ?
C10 N1 C6 C7 2.6(9) . . . . ?
C10 C9 C8 C7 1.7(12) . . . . ?
C36 C35 C34 O1 -6.9(11) . . . . ?
C36 C35 C34 C33 171.9(7) . . . . ?
C21 N4 C26 C27 178.1(6) . . . . ?
C21 N4 C26 C25 0.0(9) . . . . ?
C1 N2 C5 C6 179.3(6) . . . . ?
C1 N2 C5 C4 1.5(10) . . . . ?
C1 C2 C3 C4 1.2(16) . . . . ?
C37 C38 C39 C40 178.2(8) . . . . ?
C4 C5 C6 N1 175.0(7) . . . . ?
C4 C5 C6 C7 -6.1(11) . . . . ?
C39 C38 C37 C36 178.3(8) . . . . ?
C24 C23 C22 C21 179.0(8) . . . . ?

loop_
_smtbx_masks_void_nr
_smtbx_masks_void_average_x
_smtbx_masks_void_average_y
_smtbx_masks_void_average_z
_smtbx_masks_void_volume
_smtbx_masks_void_count_electrons
_smtbx_masks_void_content
1 0.000 0.500 0.500 127.5 23.1 '2.4 H2O'
